data_4318735
loop_
_publ_author_name
'Philip M. Almond'
'Thomas E. Albrecht-Schmitt'

_publ_contact_author
;
Prof. Thomas E. Albrecht-Schmitt 
179 Chemistry Building
Department of Chemistry
Auburn University, AL
36849
;
_publ_contact_author_email ' albreth@auburn.edu '
_publ_contact_author_fax ' 334 844 6959 '
_publ_contact_author_phone ' 334 844 6948 '
_publ_section_title
;
 Expanding the Remarkable Structural Diversity of Uranyl Tellurites:
 Hydrothermal Preparation and Structures of K[UO2Te2O5(OH)],
 Tl3{(UO2)2[Te2O5(OH)](Te2O6)}.2H2O, \b-Tl2[UO2(TeO3)2], and
 Sr3[UO2(TeO3)2](TeO3)2
;
_journal_name_full 'Inorganic Chemistry'
_journal_page_first 5495
_journal_page_last 5501
_journal_paper_doi 10.1021/ic025820m
_journal_volume 41
_journal_year 2002
_chemical_formula_sum 'O14 Sr3 Te4 U'
_chemical_formula_weight 1235.29
_chemical_name_common 'STRONTIUM URANYL TELLURITE'
_chemical_name_systematic
; 
 ? 
;
_space_group_IT_number 15
_symmetry_cell_setting monoclinic
_symmetry_space_group_name_Hall '-C 2yc'
_symmetry_space_group_name_H-M 'C 1 2/c 1'
_atom_sites_solution_hydrogens geom
_atom_sites_solution_primary direct
_atom_sites_solution_secondary difmap
_audit_creation_method SHELXL-97
_cell_angle_alpha 90.00
_cell_angle_beta 94.4170(10)
_cell_angle_gamma 90.00
_cell_formula_units_Z 4
_cell_length_a 20.5400(10)
_cell_length_b 5.6547(3)
_cell_length_c 13.1009(8)
_cell_measurement_reflns_used all
_cell_measurement_temperature 193(2)
_cell_measurement_theta_max 28.30
_cell_measurement_theta_min 1.99
_cell_volume 1517.12(14)
_computing_cell_refinement 'SMART, SAINT'
_computing_data_collection SMART
_computing_data_reduction SAINT
_computing_molecular_graphics 'SHELXP-97 (Sheldrick, 1997)'
_computing_publication_material 'SHELXCIF-97 (Sheldrick, 1997)'
_computing_structure_refinement 'SHELXL-97 (Sheldrick, 1997)'
_computing_structure_solution 'SHELXS-97 (Sheldrick, 1997)'
_diffrn_ambient_temperature 193(2)
_diffrn_measured_fraction_theta_full 0.999
_diffrn_measured_fraction_theta_max 0.999
_diffrn_measurement_device_type 'Bruker APEX'
_diffrn_measurement_method '0.3 wide w/ exposures'
_diffrn_radiation_monochromator graphite
_diffrn_radiation_source 'fine-focus sealed tube'
_diffrn_radiation_type MoK\a
_diffrn_radiation_wavelength 0.71073
_diffrn_reflns_av_R_equivalents 0.0366
_diffrn_reflns_av_sigmaI/netI 0.0372
_diffrn_reflns_limit_h_max 27
_diffrn_reflns_limit_h_min -27
_diffrn_reflns_limit_k_max 7
_diffrn_reflns_limit_k_min -7
_diffrn_reflns_limit_l_max 17
_diffrn_reflns_limit_l_min -17
_diffrn_reflns_number 7457
_diffrn_reflns_theta_full 28.30
_diffrn_reflns_theta_max 28.30
_diffrn_reflns_theta_min 1.99
_diffrn_standards_decay_% 0
_diffrn_standards_interval_count na
_diffrn_standards_interval_time na
_diffrn_standards_number na
_exptl_absorpt_coefficient_mu 28.737
_exptl_absorpt_correction_T_max '0.744573 RATIO OF MIN/MAX'
_exptl_absorpt_correction_T_min '0.744573 RATIO OF MIN/MAX'
_exptl_absorpt_correction_type 'analytical, multiscan (SADABS)'
_exptl_crystal_colour yellow
_exptl_crystal_density_diffrn 5.408
_exptl_crystal_density_meas ?
_exptl_crystal_density_method 'not measured'
_exptl_crystal_description prism
_exptl_crystal_F_000 2104
_exptl_crystal_size_max 0.1930
_exptl_crystal_size_mid 0.0412
_exptl_crystal_size_min 0.0327
_refine_diff_density_max 0.949
_refine_diff_density_min -1.526
_refine_diff_density_rms 0.289
_refine_ls_extinction_coef 0.00051(3)
_refine_ls_extinction_expression Fc^*^=kFc[1+0.001xFc^2^\l^3^/sin(2\q)]^-1/4^
_refine_ls_extinction_method SHELXL
_refine_ls_goodness_of_fit_ref 1.075
_refine_ls_hydrogen_treatment mixed
_refine_ls_matrix_type full
_refine_ls_number_parameters 103
_refine_ls_number_reflns 1893
_refine_ls_number_restraints 0
_refine_ls_restrained_S_all 1.075
_refine_ls_R_factor_all 0.0234
_refine_ls_R_factor_gt 0.0222
_refine_ls_shift/su_max 0.001
_refine_ls_shift/su_mean 0.000
_refine_ls_structure_factor_coef Fsqd
_refine_ls_weighting_details 'calc w=1/[\s^2^(Fo^2^)+(0.0175P)^2^+3.3527P] where P=(Fo^2^+2Fc^2^)/3'
_refine_ls_weighting_scheme calc
_refine_ls_wR_factor_gt 0.0528
_refine_ls_wR_factor_ref 0.0533
_reflns_number_gt 1809
_reflns_number_total 1893
_reflns_threshold_expression >2sigma(I)
_cod_data_source_file ic025820m_s2_4.cif
_cod_data_source_block faceSR
_cod_depositor_comments
;
The following automatic conversions were performed:

'_symmetry_cell_setting' value 'Monoclinic' changed to 'monoclinic'
according to the built-in table from CIF Core dictionary named
'cif_core.dic' version 2.4.1 from 2010-06-29.

Automatic conversion script
Id: cif_fix_values 1646 2011-03-28 12:23:43Z adriana 

The following automatic conversions were performed:

'_exptl_crystal_density_meas' value 'not measured' was changed to '?'
- the value is perceived as not measured.

Automatic conversion script
Id: cif_fix_values 3008 2015-01-20 13:52:24Z robertas 
;
_cod_database_code 4318735

loop_
_symmetry_equiv_pos_as_xyz
'x, y, z'
'-x, y, -z+1/2'
'x+1/2, y+1/2, z'
'-x+1/2, y+1/2, -z+1/2'
'-x, -y, -z'
'x, -y, z-1/2'
'-x+1/2, -y+1/2, -z'
'x+1/2, -y+1/2, z-1/2'

loop_
_atom_site_label
_atom_site_type_symbol
_atom_site_fract_x
_atom_site_fract_y
_atom_site_fract_z
_atom_site_U_iso_or_equiv
_atom_site_adp_type
_atom_site_occupancy
_atom_site_symmetry_multiplicity
_atom_site_calc_flag
_atom_site_refinement_flags
_atom_site_disorder_assembly
_atom_site_disorder_group
U1 U 0.2500 -0.2500 1.5000 0.00896(8) Uani 1 2 d S . .
Te1 Te 0.174882(15) 0.28753(5) 1.66389(2) 0.00967(9) Uani 1 1 d . . .
Te2 Te 0.601382(15) -0.22421(5) 1.37265(2) 0.00833(9) Uani 1 1 d . . .
Sr1 Sr 0.43917(2) -0.26817(7) 1.44199(3) 0.00898(10) Uani 1 1 d . . .
Sr2 Sr 0.5000 0.22218(9) 1.2500 0.00868(13) Uani 1 2 d S . .
O1 O 0.17103(15) 0.5247(5) 1.5615(2) 0.0125(6) Uani 1 1 d . . .
O2 O 0.21851(16) 0.0508(5) 1.5956(2) 0.0188(7) Uani 1 1 d . . .
O3 O 0.09235(16) 0.1697(6) 1.6353(2) 0.0158(7) Uani 1 1 d . . .
O4 O 0.54103(14) -0.0058(5) 1.4136(2) 0.0101(6) Uani 1 1 d . . .
O5 O 0.59009(15) -0.1372(6) 1.2355(2) 0.0144(6) Uani 1 1 d . . .
O6 O 0.54437(15) -0.4793(5) 1.3844(2) 0.0103(6) Uani 1 1 d . . .
O7 O 0.30889(16) -0.3421(6) 1.6020(2) 0.0167(7) Uani 1 1 d . . .

loop_
_atom_site_aniso_label
_atom_site_aniso_U_11
_atom_site_aniso_U_22
_atom_site_aniso_U_33
_atom_site_aniso_U_23
_atom_site_aniso_U_13
_atom_site_aniso_U_12
U1 0.00714(14) 0.00874(12) 0.01112(14) 0.00095(7) 0.00145(10) 0.00077(7)
Te1 0.01005(16) 0.00882(15) 0.01019(15) -0.00059(10) 0.00104(11) 0.00006(9)
Te2 0.00812(17) 0.00778(14) 0.00895(16) -0.00024(9) -0.00034(12) -0.00002(9)
Sr1 0.0100(2) 0.00799(19) 0.0090(2) -0.00029(13) 0.00056(16) 0.00035(13)
Sr2 0.0089(3) 0.0089(3) 0.0083(3) 0.000 0.0005(2) 0.000
O1 0.0106(15) 0.0116(14) 0.0155(15) 0.0012(12) 0.0030(12) -0.0006(12)
O2 0.0209(18) 0.0133(15) 0.0234(18) -0.0009(13) 0.0102(14) 0.0028(13)
O3 0.0116(16) 0.0142(15) 0.0219(18) -0.0029(14) 0.0038(13) -0.0056(13)
O4 0.0077(15) 0.0100(14) 0.0125(15) -0.0012(11) -0.0003(12) 0.0016(11)
O5 0.0209(18) 0.0150(16) 0.0073(14) 0.0004(12) 0.0012(12) -0.0018(13)
O6 0.0108(15) 0.0086(14) 0.0115(15) 0.0002(11) 0.0010(12) -0.0016(11)
O7 0.0158(17) 0.0177(16) 0.0162(16) 0.0014(14) -0.0019(13) 0.0064(14)

loop_
_atom_type_symbol
_atom_type_description
_atom_type_scat_dispersion_real
_atom_type_scat_dispersion_imag
_atom_type_scat_source
O O 0.0106 0.0060 'International Tables Vol C Tables 4.2.6.8 and 6.1.1.4'
Sr Sr -1.5307 3.2498 'International Tables Vol C Tables 4.2.6.8 and 6.1.1.4'
Te Te -0.5308 1.6751 'International Tables Vol C Tables 4.2.6.8 and 6.1.1.4'
U U -9.6767 9.6646 'International Tables Vol C Tables 4.2.6.8 and 6.1.1.4'

loop_
_geom_angle_atom_site_label_1
_geom_angle_atom_site_label_2
_geom_angle_atom_site_label_3
_geom_angle
_geom_angle_site_symmetry_1
_geom_angle_site_symmetry_3
_geom_angle_publ_flag
O7 U1 O7 180.000(2) 7_548 . ?
O7 U1 O2 90.62(13) 7_548 7_548 ?
O7 U1 O2 89.38(13) . 7_548 ?
O7 U1 O2 89.38(13) 7_548 . ?
O7 U1 O2 90.62(13) . . ?
O2 U1 O2 180.000(1) 7_548 . ?
O7 U1 O1 91.82(13) 7_548 7_558 ?
O7 U1 O1 88.18(13) . 7_558 ?
O2 U1 O1 88.99(11) 7_548 7_558 ?
O2 U1 O1 91.01(11) . 7_558 ?
O7 U1 O1 88.18(13) 7_548 1_545 ?
O7 U1 O1 91.82(13) . 1_545 ?
O2 U1 O1 91.01(11) 7_548 1_545 ?
O2 U1 O1 88.99(11) . 1_545 ?
O1 U1 O1 180.00(10) 7_558 1_545 ?
O7 U1 Sr1 117.98(10) 7_548 . ?
O7 U1 Sr1 62.02(10) . . ?
O2 U1 Sr1 63.20(9) 7_548 . ?
O2 U1 Sr1 116.80(9) . . ?
O1 U1 Sr1 38.33(8) 7_558 . ?
O1 U1 Sr1 141.67(8) 1_545 . ?
O7 U1 Sr1 62.02(10) 7_548 7_548 ?
O7 U1 Sr1 117.98(10) . 7_548 ?
O2 U1 Sr1 116.80(9) 7_548 7_548 ?
O2 U1 Sr1 63.20(9) . 7_548 ?
O1 U1 Sr1 141.67(8) 7_558 7_548 ?
O1 U1 Sr1 38.33(8) 1_545 7_548 ?
Sr1 U1 Sr1 180.0 . 7_548 ?
O3 Te1 O2 96.40(14) . . ?
O3 Te1 O1 97.19(14) . . ?
O2 Te1 O1 99.40(13) . . ?
O3 Te1 Sr1 69.47(11) . 7_558 ?
O2 Te1 Sr1 130.04(10) . 7_558 ?
O1 Te1 Sr1 40.56(9) . 7_558 ?
O3 Te1 Sr2 35.43(10) . 7_558 ?
O2 Te1 Sr2 128.37(10) . 7_558 ?
O1 Te1 Sr2 103.22(9) . 7_558 ?
Sr1 Te1 Sr2 63.372(11) 7_558 7_558 ?
O3 Te1 Sr1 30.91(10) . 7_548 ?
O2 Te1 Sr1 66.00(10) . 7_548 ?
O1 Te1 Sr1 106.69(10) . 7_548 ?
Sr1 Te1 Sr1 94.118(13) 7_558 7_548 ?
Sr2 Te1 Sr1 63.229(10) 7_558 7_548 ?
O4 Te2 O5 93.83(13) . . ?
O4 Te2 O6 93.05(14) . . ?
O5 Te2 O6 104.52(13) . . ?
O4 Te2 Sr1 46.24(9) . . ?
O5 Te2 Sr1 102.55(10) . . ?
O6 Te2 Sr1 46.81(9) . . ?
O4 Te2 Sr2 44.09(9) . . ?
O5 Te2 Sr2 49.75(10) . . ?
O6 Te2 Sr2 103.57(9) . . ?
Sr1 Te2 Sr2 68.687(9) . . ?
O4 Te2 Sr1 31.87(9) . 5_658 ?
O5 Te2 Sr1 113.78(10) . 5_658 ?
O6 Te2 Sr1 109.91(9) . 5_658 ?
Sr1 Te2 Sr1 68.412(12) . 5_658 ?
Sr2 Te2 Sr1 67.903(10) . 5_658 ?
O4 Te2 Sr1 97.50(9) . 5_648 ?
O5 Te2 Sr1 141.37(10) . 5_648 ?
O6 Te2 Sr1 38.28(9) . 5_648 ?
Sr1 Te2 Sr1 62.336(13) . 5_648 ?
Sr2 Te2 Sr1 131.014(12) . 5_648 ?
Sr1 Te2 Sr1 94.197(12) 5_658 5_648 ?
O4 Sr1 O5 123.38(10) 5_658 2_657 ?
O4 Sr1 O3 152.89(10) 5_658 7_548 ?
O5 Sr1 O3 81.78(11) 2_657 7_548 ?
O4 Sr1 O4 70.41(11) 5_658 . ?
O5 Sr1 O4 80.52(10) 2_657 . ?
O3 Sr1 O4 129.08(10) 7_548 . ?
O4 Sr1 O6 114.63(9) 5_658 . ?
O5 Sr1 O6 90.66(10) 2_657 . ?
O3 Sr1 O6 70.77(10) 7_548 . ?
O4 Sr1 O6 62.14(9) . . ?
O4 Sr1 O1 77.05(10) 5_658 7_558 ?
O5 Sr1 O1 71.46(10) 2_657 7_558 ?
O3 Sr1 O1 105.41(10) 7_548 7_558 ?
O4 Sr1 O1 113.27(9) . 7_558 ?
O6 Sr1 O1 162.11(9) . 7_558 ?
O4 Sr1 O6 71.34(10) 5_658 5_648 ?
O5 Sr1 O6 164.28(10) 2_657 5_648 ?
O3 Sr1 O6 82.79(10) 7_548 5_648 ?
O4 Sr1 O6 111.86(9) . 5_648 ?
O6 Sr1 O6 87.08(9) . 5_648 ?
O1 Sr1 O6 110.07(9) 7_558 5_648 ?
O4 Sr1 Te2 92.88(7) 5_658 . ?
O5 Sr1 Te2 84.41(7) 2_657 . ?
O3 Sr1 Te2 100.16(7) 7_548 . ?
O4 Sr1 Te2 30.88(6) . . ?
O6 Sr1 Te2 31.26(6) . . ?
O1 Sr1 Te2 141.45(6) 7_558 . ?
O6 Sr1 Te2 101.29(7) 5_648 . ?
O4 Sr1 Te1 83.70(7) 5_658 7_558 ?
O5 Sr1 Te1 48.72(7) 2_657 7_558 ?
O3 Sr1 Te1 111.30(8) 7_548 7_558 ?
O4 Sr1 Te1 91.14(6) . 7_558 ?
O6 Sr1 Te1 136.10(6) . 7_558 ?
O1 Sr1 Te1 27.74(6) 7_558 7_558 ?
O6 Sr1 Te1 136.64(7) 5_648 7_558 ?
Te2 Sr1 Te1 115.179(13) . 7_558 ?
O4 Sr1 Te2 23.56(7) 5_658 5_658 ?
O5 Sr1 Te2 109.28(7) 2_657 5_658 ?
O3 Sr1 Te2 147.01(7) 7_548 5_658 ?
O4 Sr1 Te2 83.86(6) . 5_658 ?
O6 Sr1 Te2 137.40(7) . 5_658 ?
O1 Sr1 Te2 53.50(7) 7_558 5_658 ?
O6 Sr1 Te2 82.46(6) 5_648 5_658 ?
Te2 Sr1 Te2 111.588(12) . 5_658 ?
Te1 Sr1 Te2 63.322(10) 7_558 5_658 ?
O4 Sr1 Sr1 93.53(7) 5_658 5_648 ?
O5 Sr1 Sr1 132.74(7) 2_657 5_648 ?
O3 Sr1 Sr1 71.80(8) 7_548 5_648 ?
O4 Sr1 Sr1 86.59(7) . 5_648 ?
O6 Sr1 Sr1 44.11(6) . 5_648 ?
O1 Sr1 Sr1 152.71(7) 7_558 5_648 ?
O6 Sr1 Sr1 42.98(6) 5_648 5_648 ?
Te2 Sr1 Sr1 63.445(14) . 5_648 ?
Te1 Sr1 Sr1 176.889(19) 7_558 5_648 ?
Te2 Sr1 Sr1 114.263(18) 5_658 5_648 ?
O4 Sr1 Te2 90.88(7) 5_658 5_648 ?
O5 Sr1 Te2 139.50(8) 2_657 5_648 ?
O3 Sr1 Te2 62.02(7) 7_548 5_648 ?
O4 Sr1 Te2 136.01(7) . 5_648 ?
O6 Sr1 Te2 93.69(6) . 5_648 ?
O1 Sr1 Te2 99.83(6) 7_558 5_648 ?
O6 Sr1 Te2 25.58(6) 5_648 5_648 ?
Te2 Sr1 Te2 117.664(13) . 5_648 ?
Te1 Sr1 Te2 127.072(15) 7_558 5_648 ?
Te2 Sr1 Te2 94.197(12) 5_658 5_648 ?
Sr1 Sr1 Te2 54.220(11) 5_648 5_648 ?
O6 Sr2 O6 97.32(13) 1_565 2_667 ?
O6 Sr2 O3 90.31(10) 1_565 8 ?
O6 Sr2 O3 71.44(10) 2_667 8 ?
O6 Sr2 O3 71.44(10) 1_565 7_558 ?
O6 Sr2 O3 90.31(10) 2_667 7_558 ?
O3 Sr2 O3 152.60(14) 8 7_558 ?
O6 Sr2 O4 167.49(9) 1_565 2_657 ?
O6 Sr2 O4 71.47(10) 2_667 2_657 ?
O3 Sr2 O4 80.96(10) 8 2_657 ?
O3 Sr2 O4 113.16(10) 7_558 2_657 ?
O6 Sr2 O4 71.47(10) 1_565 . ?
O6 Sr2 O4 167.49(9) 2_667 . ?
O3 Sr2 O4 113.16(10) 8 . ?
O3 Sr2 O4 80.96(10) 7_558 . ?
O4 Sr2 O4 120.20(13) 2_657 . ?
O6 Sr2 O5 130.04(9) 1_565 2_657 ?
O6 Sr2 O5 109.12(10) 2_667 2_657 ?
O3 Sr2 O5 137.68(10) 8 2_657 ?
O3 Sr2 O5 66.97(9) 7_558 2_657 ?
O4 Sr2 O5 60.87(9) 2_657 2_657 ?
O4 Sr2 O5 75.76(9) . 2_657 ?
O6 Sr2 O5 109.12(9) 1_565 . ?
O6 Sr2 O5 130.04(9) 2_667 . ?
O3 Sr2 O5 66.97(9) 8 . ?
O3 Sr2 O5 137.68(10) 7_558 . ?
O4 Sr2 O5 75.76(9) 2_657 . ?
O4 Sr2 O5 60.87(9) . . ?
O5 Sr2 O5 85.38(13) 2_657 . ?
O6 Sr2 Te2 160.16(7) 1_565 2_657 ?
O6 Sr2 Te2 89.56(7) 2_667 2_657 ?
O3 Sr2 Te2 109.53(8) 8 2_657 ?
O3 Sr2 Te2 90.01(7) 7_558 2_657 ?
O4 Sr2 Te2 30.00(6) 2_657 2_657 ?
O4 Sr2 Te2 99.32(7) . 2_657 ?
O5 Sr2 Te2 30.89(6) 2_657 2_657 ?
O5 Sr2 Te2 79.63(7) . 2_657 ?
O6 Sr2 Te2 89.56(7) 1_565 . ?
O6 Sr2 Te2 160.16(7) 2_667 . ?
O3 Sr2 Te2 90.01(7) 8 . ?
O3 Sr2 Te2 109.53(8) 7_558 . ?
O4 Sr2 Te2 99.32(7) 2_657 . ?
O4 Sr2 Te2 30.00(6) . . ?
O5 Sr2 Te2 79.63(7) 2_657 . ?
O5 Sr2 Te2 30.89(6) . . ?
Te2 Sr2 Te2 90.140(16) 2_657 . ?
O6 Sr2 Te1 95.68(7) 1_565 7_558 ?
O6 Sr2 Te1 85.41(7) 2_667 7_558 ?
O3 Sr2 Te1 156.66(7) 8 7_558 ?
O3 Sr2 Te1 24.30(7) 7_558 7_558 ?
O4 Sr2 Te1 89.08(6) 2_657 7_558 ?
O4 Sr2 Te1 90.11(6) . 7_558 ?
O5 Sr2 Te1 47.51(6) 2_657 7_558 ?
O5 Sr2 Te1 130.88(7) . 7_558 ?
Te2 Sr2 Te1 66.232(8) 2_657 7_558 ?
Te2 Sr2 Te1 112.513(11) . 7_558 ?
O6 Sr2 Te1 85.41(7) 1_565 8 ?
O6 Sr2 Te1 95.68(7) 2_667 8 ?
O3 Sr2 Te1 24.30(7) 8 8 ?
O3 Sr2 Te1 156.66(7) 7_558 8 ?
O4 Sr2 Te1 90.11(6) 2_657 8 ?
O4 Sr2 Te1 89.08(6) . 8 ?
O5 Sr2 Te1 130.88(6) 2_657 8 ?
O5 Sr2 Te1 47.51(6) . 8 ?
Te2 Sr2 Te1 112.513(11) 2_657 8 ?
Te2 Sr2 Te1 66.232(8) . 8 ?
Te1 Sr2 Te1 178.366(16) 7_558 8 ?
Te1 O1 U1 131.29(16) . 1_565 ?
Te1 O1 Sr1 111.70(12) . 7_558 ?
U1 O1 Sr1 109.70(11) 1_565 7_558 ?
Te1 O2 U1 168.20(19) . . ?
Te1 O3 Sr1 127.41(16) . 7_548 ?
Te1 O3 Sr2 120.27(15) . 7_558 ?
Sr1 O3 Sr2 105.46(11) 7_548 7_558 ?
Te2 O4 Sr1 124.57(14) . 5_658 ?
Te2 O4 Sr2 105.91(12) . . ?
Sr1 O4 Sr2 110.38(11) 5_658 . ?
Te2 O4 Sr1 102.87(12) . . ?
Sr1 O4 Sr1 109.59(10) 5_658 . ?
Sr2 O4 Sr1 100.80(10) . . ?
Te2 O5 Sr1 146.43(16) . 2_657 ?
Te2 O5 Sr2 99.36(12) . . ?
Sr1 O5 Sr2 99.74(11) 2_657 . ?
Te2 O6 Sr2 130.15(14) . 1_545 ?
Te2 O6 Sr1 101.93(12) . . ?
Sr2 O6 Sr1 103.91(11) 1_545 . ?
Te2 O6 Sr1 116.14(13) . 5_648 ?
Sr2 O6 Sr1 104.32(10) 1_545 5_648 ?
Sr1 O6 Sr1 92.92(9) . 5_648 ?

loop_
_geom_bond_atom_site_label_1
_geom_bond_atom_site_label_2
_geom_bond_distance
_geom_bond_site_symmetry_2
_geom_bond_publ_flag
U1 O7 1.809(3) 7_548 ?
U1 O7 1.809(3) . ?
U1 O2 2.237(3) 7_548 ?
U1 O2 2.237(3) . ?
U1 O1 2.259(3) 7_558 ?
U1 O1 2.259(3) 1_545 ?
U1 Sr1 4.0175(5) . ?
U1 Sr1 4.0175(5) 7_548 ?
Te1 O3 1.833(3) . ?
Te1 O2 1.876(3) . ?
Te1 O1 1.894(3) . ?
Te1 Sr1 3.7813(5) 7_558 ?
Te1 Sr2 3.8474(3) 7_558 ?
Te1 Sr1 3.9416(5) 7_548 ?
Te2 O4 1.858(3) . ?
Te2 O5 1.860(3) . ?
Te2 O6 1.872(3) . ?
Te2 Sr1 3.5291(6) . ?
Te2 Sr2 3.5741(5) . ?
Te2 Sr1 3.8281(5) 5_658 ?
Te2 Sr1 3.8912(5) 5_648 ?
Sr1 O4 2.455(3) 5_658 ?
Sr1 O5 2.471(3) 2_657 ?
Sr1 O3 2.549(3) 7_548 ?
Sr1 O4 2.615(3) . ?
Sr1 O6 2.630(3) . ?
Sr1 O1 2.646(3) 7_558 ?
Sr1 O6 2.685(3) 5_648 ?
Sr1 Te1 3.7813(5) 7_558 ?
Sr1 Te2 3.8281(5) 5_658 ?
Sr1 Sr1 3.8528(9) 5_648 ?
Sr1 Te2 3.8912(5) 5_648 ?
Sr2 O6 2.556(3) 1_565 ?
Sr2 O6 2.556(3) 2_667 ?
Sr2 O3 2.582(3) 8 ?
Sr2 O3 2.582(3) 7_558 ?
Sr2 O4 2.586(3) 2_657 ?
Sr2 O4 2.586(3) . ?
Sr2 O5 2.765(3) 2_657 ?
Sr2 O5 2.765(3) . ?
Sr2 Te2 3.5741(5) 2_657 ?
Sr2 Te1 3.8474(3) 7_558 ?
Sr2 Te1 3.8474(3) 8 ?
O1 U1 2.259(3) 1_565 ?
O1 Sr1 2.646(3) 7_558 ?
O3 Sr1 2.549(3) 7_548 ?
O3 Sr2 2.582(3) 7_558 ?
O4 Sr1 2.455(3) 5_658 ?
O5 Sr1 2.471(3) 2_657 ?
O6 Sr2 2.556(3) 1_545 ?
O6 Sr1 2.685(3) 5_648 ?
